data_4328183
loop_
_publ_author_name
'Amit Das'
'Thomas Michael Scherer'
'Abhishek Dutta Chowdhury'
'Shaikh M. Mobin'
'Wolfgang Kaim'
'Goutam Kumar Lahiri'

_publ_section_title
;
 Asymmetrical Diruthenium Complex Bridged by a Redox-Active Ligand
;
_journal_name_full 'Inorganic Chemistry'
_journal_page_first 1675
_journal_page_last 1684
_journal_paper_doi 10.1021/ic201975h
_journal_volume 51
_journal_year 2012
_chemical_formula_sum 'C20 H22 Cl F6 N4 P Ru'
_chemical_formula_weight 599.91
_chemical_name_systematic
;
 ?
;
_space_group_IT_number 2
_symmetry_cell_setting triclinic
_symmetry_space_group_name_Hall '-P 1'
_symmetry_space_group_name_H-M 'P -1'
_atom_sites_solution_hydrogens geom
_atom_sites_solution_primary direct
_atom_sites_solution_secondary difmap
_audit_creation_method SHELXL-97
_cell_angle_alpha 84.606(4)
_cell_angle_beta 73.940(5)
_cell_angle_gamma 88.789(4)
_cell_formula_units_Z 2
_cell_length_a 9.1440(5)
_cell_length_b 9.8317(5)
_cell_length_c 13.3061(7)
_cell_measurement_reflns_used 4884
_cell_measurement_temperature 293(2)
_cell_measurement_theta_max 32.6167
_cell_measurement_theta_min 3.1959
_cell_volume 1144.44(11)
_computing_cell_refinement 'CrysAlis RED, Oxford Diffraction Ltd.,'
_computing_data_collection 'CrysAlis CCD, Oxford Diffraction Ltd.,'
_computing_data_reduction 'CrysAlis RED, Oxford Diffraction Ltd.,'
_computing_molecular_graphics Ortep3
_computing_publication_material Shelx97
_computing_structure_refinement 'SHELXL-97 (Sheldrick, 1997)'
_computing_structure_solution 'SHELXS-97 (Sheldrick, 1997)'
_diffrn_ambient_temperature 293(2)
_diffrn_detector_area_resol_mean 15.9948
_diffrn_measured_fraction_theta_full 0.998
_diffrn_measured_fraction_theta_max 0.998
_diffrn_measurement_device_type 'OXFORD DIFFRACTION XCALIBUR-S'
_diffrn_measurement_method \w/q-scan
_diffrn_radiation_monochromator graphite
_diffrn_radiation_source 'Enhance (Mo) x-ray Source'
_diffrn_radiation_type MoK\a
_diffrn_radiation_wavelength 0.71073
_diffrn_reflns_av_R_equivalents 0.0350
_diffrn_reflns_av_sigmaI/netI 0.0510
_diffrn_reflns_limit_h_max 10
_diffrn_reflns_limit_h_min -10
_diffrn_reflns_limit_k_max 11
_diffrn_reflns_limit_k_min -8
_diffrn_reflns_limit_l_max 15
_diffrn_reflns_limit_l_min -15
_diffrn_reflns_number 8370
_diffrn_reflns_theta_full 24.99
_diffrn_reflns_theta_max 24.99
_diffrn_reflns_theta_min 3.20
_exptl_absorpt_coefficient_mu 0.937
_exptl_absorpt_correction_T_max 0.8134
_exptl_absorpt_correction_T_min 0.7475
_exptl_absorpt_correction_type multi-scan
_exptl_absorpt_process_details
;
CrysAlis RED, Oxford Diffraction Ltd.,
Version 1.171.31.7 (release 18-10-2006 CrysAlis171 .NET)
(compiled Oct 18 2006,16:28:17)
empirical absorption correction using spherical harmonics,
 implemented in SCALE3 ABSPACK scaling algorithm.
;
_exptl_crystal_colour black
_exptl_crystal_density_diffrn 1.741
_exptl_crystal_description block
_exptl_crystal_F_000 600
_exptl_crystal_size_max 0.33
_exptl_crystal_size_mid 0.28
_exptl_crystal_size_min 0.23
_refine_diff_density_max 0.707
_refine_diff_density_min -0.364
_refine_diff_density_rms 0.107
_refine_ls_extinction_method none
_refine_ls_goodness_of_fit_ref 0.953
_refine_ls_hydrogen_treatment riding
_refine_ls_matrix_type full
_refine_ls_number_parameters 301
_refine_ls_number_reflns 4012
_refine_ls_number_restraints 0
_refine_ls_restrained_S_all 0.953
_refine_ls_R_factor_all 0.0538
_refine_ls_R_factor_gt 0.0401
_refine_ls_shift/su_max 0.001
_refine_ls_shift/su_mean 0.000
_refine_ls_structure_factor_coef Fsqd
_refine_ls_weighting_details 'calc w=1/[\s^2^(Fo^2^)+(0.0609P)^2^+0.0000P] where P=(Fo^2^+2Fc^2^)/3'
_refine_ls_weighting_scheme calc
_refine_ls_wR_factor_gt 0.0953
_refine_ls_wR_factor_ref 0.0987
_reflns_number_gt 3141
_reflns_number_total 4012
_reflns_threshold_expression >2sigma(I)
_cod_data_source_file ic201975h_si_002.cif
_cod_data_source_block '[1]PF6'
_cod_original_cell_volume 1144.44(10)
_cod_database_code 4328183

loop_
_symmetry_equiv_pos_as_xyz
'x, y, z'
'-x, -y, -z'

loop_
_atom_site_label
_atom_site_type_symbol
_atom_site_fract_x
_atom_site_fract_y
_atom_site_fract_z
_atom_site_U_iso_or_equiv
_atom_site_adp_type
_atom_site_occupancy
_atom_site_symmetry_multiplicity
_atom_site_calc_flag
_atom_site_refinement_flags
Ru1 Ru 0.39313(4) 0.20439(3) 0.75241(3) 0.03915(13) Uani 1 1 d .
Cl1 Cl 0.43326(15) 0.07360(12) 0.90145(9) 0.0614(3) Uani 1 1 d .
P1 P 0.15251(14) 0.71963(13) 0.68476(11) 0.0576(3) Uani 1 1 d .
F1 F 0.0802(5) 0.6461(4) 0.6118(4) 0.1286(17) Uani 1 1 d .
F2 F 0.2996(4) 0.6343(5) 0.6490(4) 0.1368(18) Uani 1 1 d .
F3 F 0.2295(4) 0.7943(3) 0.7583(3) 0.0942(10) Uani 1 1 d .
F4 F 0.0054(4) 0.8039(5) 0.7251(4) 0.1391(18) Uani 1 1 d .
F5 F 0.2100(7) 0.8374(5) 0.5974(4) 0.163(2) Uani 1 1 d .
F6 F 0.0933(5) 0.6051(4) 0.7756(3) 0.1334(16) Uani 1 1 d .
N1 N 0.6102(4) 0.4220(4) 0.8187(3) 0.0542(9) Uani 1 1 d .
N2 N 0.3556(4) 0.3651(3) 0.8433(2) 0.0401(8) Uani 1 1 d .
N3 N 0.2257(4) 0.3820(3) 0.9065(3) 0.0463(8) Uani 1 1 d .
N4 N 0.1683(4) 0.1869(3) 0.8358(3) 0.0410(8) Uani 1 1 d .
C1 C 0.7168(5) 0.5094(5) 0.8245(4) 0.0651(13) Uani 1 1 d .
H1 H 0.8182 0.4831 0.8032 0.078 Uiso 1 1 calc R
C2 C 0.6846(6) 0.6356(5) 0.8599(4) 0.0630(13) Uani 1 1 d .
H2 H 0.7621 0.6923 0.8646 0.076 Uiso 1 1 calc R
C3 C 0.5379(6) 0.6765(5) 0.8880(5) 0.0719(15) Uani 1 1 d .
H3 H 0.5132 0.7627 0.9109 0.086 Uiso 1 1 calc R
C4 C 0.4249(5) 0.5884(5) 0.8823(4) 0.0623(13) Uani 1 1 d .
H4 H 0.3230 0.6136 0.9009 0.075 Uiso 1 1 calc R
C5 C 0.4685(5) 0.4637(4) 0.8486(3) 0.0422(9) Uani 1 1 d .
C6 C 0.1199(5) 0.2834(4) 0.9037(3) 0.0446(10) Uani 1 1 d .
C7 C -0.0248(5) 0.2838(5) 0.9706(4) 0.0647(13) Uani 1 1 d .
H7 H -0.0548 0.3523 1.0157 0.078 Uiso 1 1 calc R
C8 C -0.1239(5) 0.1816(5) 0.9698(4) 0.0665(13) Uani 1 1 d .
H8 H -0.2225 0.1800 1.0141 0.080 Uiso 1 1 calc R
C9 C -0.0763(5) 0.0822(5) 0.9033(4) 0.0567(11) Uani 1 1 d .
H9 H -0.1421 0.0121 0.9017 0.068 Uiso 1 1 calc R
C10 C 0.0699(5) 0.0865(5) 0.8386(4) 0.0526(11) Uani 1 1 d .
H10 H 0.1019 0.0169 0.7949 0.063 Uiso 1 1 calc R
C11 C 0.6119(5) 0.1179(5) 0.6547(4) 0.0579(12) Uani 1 1 d .
C12 C 0.6131(5) 0.2589(5) 0.6333(3) 0.0549(12) Uani 1 1 d .
H12 H 0.6961 0.3086 0.6378 0.066 Uiso 1 1 calc R
C13 C 0.4923(5) 0.3291(5) 0.6049(3) 0.0519(11) Uani 1 1 d .
H13 H 0.4945 0.4241 0.5953 0.062 Uiso 1 1 calc R
C14 C 0.3688(5) 0.2581(4) 0.5910(3) 0.0475(10) Uani 1 1 d .
C15 C 0.3674(5) 0.1132(4) 0.6131(3) 0.0479(10) Uani 1 1 d .
H15 H 0.2861 0.0632 0.6062 0.057 Uiso 1 1 calc R
C16 C 0.4841(5) 0.0448(5) 0.6447(4) 0.0527(11) Uani 1 1 d .
H16 H 0.4789 -0.0496 0.6595 0.063 Uiso 1 1 calc R
C17 C 0.7366(6) 0.0443(6) 0.6900(5) 0.0825(17) Uani 1 1 d .
H17A H 0.8158 0.0218 0.6298 0.124 Uiso 1 1 calc R
H17B H 0.6967 -0.0380 0.7327 0.124 Uiso 1 1 calc R
H17C H 0.7772 0.1019 0.7303 0.124 Uiso 1 1 calc R
C18 C 0.2480(6) 0.3339(5) 0.5486(4) 0.0617(13) Uani 1 1 d .
H18 H 0.2585 0.4310 0.5566 0.074 Uiso 1 1 calc R
C19 C 0.0887(6) 0.2945(7) 0.6036(5) 0.093(2) Uani 1 1 d .
H19A H 0.0215 0.3438 0.5694 0.140 Uiso 1 1 calc R
H19B H 0.0655 0.3161 0.6752 0.140 Uiso 1 1 calc R
H19C H 0.0758 0.1982 0.6020 0.140 Uiso 1 1 calc R
C20 C 0.2860(7) 0.3193(7) 0.4313(4) 0.0841(17) Uani 1 1 d .
H20A H 0.2701 0.2263 0.4204 0.126 Uiso 1 1 calc R
H20B H 0.3904 0.3444 0.3987 0.126 Uiso 1 1 calc R
H20C H 0.2213 0.3781 0.4009 0.126 Uiso 1 1 calc R

loop_
_atom_site_aniso_label
_atom_site_aniso_U_11
_atom_site_aniso_U_22
_atom_site_aniso_U_33
_atom_site_aniso_U_23
_atom_site_aniso_U_13
_atom_site_aniso_U_12
Ru1 0.0390(2) 0.04043(19) 0.0368(2) -0.00520(13) -0.00773(14) -0.00368(13)
Cl1 0.0722(8) 0.0589(7) 0.0547(7) 0.0074(5) -0.0241(6) 0.0014(6)
P1 0.0560(7) 0.0523(7) 0.0638(8) -0.0111(6) -0.0132(7) -0.0044(6)
F1 0.176(4) 0.087(2) 0.175(4) -0.033(3) -0.128(4) 0.004(3)
F2 0.085(2) 0.148(4) 0.194(5) -0.104(4) -0.039(3) 0.035(2)
F3 0.107(3) 0.086(2) 0.104(3) -0.0404(19) -0.042(2) 0.0009(19)
F4 0.087(3) 0.132(4) 0.202(5) -0.058(3) -0.035(3) 0.043(3)
F5 0.269(6) 0.118(3) 0.094(3) 0.019(2) -0.040(4) -0.094(4)
F6 0.163(4) 0.113(3) 0.122(3) 0.040(3) -0.048(3) -0.050(3)
N1 0.040(2) 0.061(2) 0.060(2) -0.0125(19) -0.0093(18) -0.0073(18)
N2 0.0432(19) 0.0434(18) 0.0338(18) -0.0035(14) -0.0103(16) -0.0056(15)
N3 0.045(2) 0.047(2) 0.045(2) -0.0090(16) -0.0061(17) -0.0051(16)
N4 0.0420(18) 0.0411(18) 0.0389(19) -0.0048(14) -0.0087(16) -0.0071(15)
C1 0.044(3) 0.081(4) 0.070(3) -0.011(3) -0.012(2) -0.014(2)
C2 0.060(3) 0.070(3) 0.061(3) -0.007(3) -0.016(3) -0.030(3)
C3 0.071(4) 0.055(3) 0.090(4) -0.026(3) -0.015(3) -0.015(3)
C4 0.050(3) 0.057(3) 0.078(4) -0.019(3) -0.010(3) -0.004(2)
C5 0.044(2) 0.047(2) 0.034(2) -0.0026(17) -0.0089(19) -0.0092(19)
C6 0.041(2) 0.049(2) 0.042(2) -0.0092(18) -0.0068(19) -0.0063(19)
C7 0.054(3) 0.067(3) 0.062(3) -0.023(2) 0.009(2) -0.005(2)
C8 0.045(3) 0.069(3) 0.074(3) -0.015(3) 0.007(2) -0.008(2)
C9 0.047(3) 0.062(3) 0.057(3) 0.000(2) -0.010(2) -0.015(2)
C10 0.053(3) 0.055(3) 0.051(3) -0.006(2) -0.014(2) -0.013(2)
C11 0.043(2) 0.078(3) 0.050(3) -0.021(2) -0.004(2) 0.008(2)
C12 0.042(2) 0.074(3) 0.043(3) -0.015(2) 0.001(2) -0.014(2)
C13 0.057(3) 0.055(3) 0.035(2) -0.0034(19) 0.002(2) -0.007(2)
C14 0.051(2) 0.058(3) 0.033(2) -0.0084(19) -0.0084(19) 0.003(2)
C15 0.044(2) 0.057(3) 0.044(2) -0.017(2) -0.009(2) -0.008(2)
C16 0.052(3) 0.049(2) 0.054(3) -0.018(2) -0.007(2) 0.005(2)
C17 0.055(3) 0.094(4) 0.103(5) -0.022(4) -0.027(3) 0.017(3)
C18 0.068(3) 0.067(3) 0.054(3) -0.008(2) -0.024(3) 0.009(3)
C19 0.066(4) 0.129(5) 0.081(4) 0.018(4) -0.024(3) 0.014(4)
C20 0.094(4) 0.105(5) 0.057(3) 0.003(3) -0.030(3) 0.001(4)

loop_
_atom_type_symbol
_atom_type_description
_atom_type_scat_dispersion_real
_atom_type_scat_dispersion_imag
_atom_type_scat_source
C C 0.0033 0.0016 'International Tables Vol C Tables 4.2.6.8 and 6.1.1.4'
H H 0.0000 0.0000 'International Tables Vol C Tables 4.2.6.8 and 6.1.1.4'
N N 0.0061 0.0033 'International Tables Vol C Tables 4.2.6.8 and 6.1.1.4'
F F 0.0171 0.0103 'International Tables Vol C Tables 4.2.6.8 and 6.1.1.4'
P P 0.1023 0.0942 'International Tables Vol C Tables 4.2.6.8 and 6.1.1.4'
Cl Cl 0.1484 0.1585 'International Tables Vol C Tables 4.2.6.8 and 6.1.1.4'
Ru Ru -1.2594 0.8363 'International Tables Vol C Tables 4.2.6.8 and 6.1.1.4'

loop_
_geom_angle_atom_site_label_1
_geom_angle_atom_site_label_2
_geom_angle_atom_site_label_3
_geom_angle
N2 Ru1 N4 75.33(13)
N2 Ru1 C13 94.99(15)
N4 Ru1 C13 127.91(15)
N2 Ru1 C15 148.87(15)
N4 Ru1 C15 95.86(14)
C13 Ru1 C15 66.59(16)
N2 Ru1 C16 167.99(14)
N4 Ru1 C16 116.60(15)
C13 Ru1 C16 78.75(17)
C15 Ru1 C16 36.66(15)
N2 Ru1 C12 103.29(15)
N4 Ru1 C12 165.12(15)
C13 Ru1 C12 37.22(16)
C15 Ru1 C12 77.61(16)
C16 Ru1 C12 65.56(17)
N2 Ru1 C14 113.60(14)
N4 Ru1 C14 100.03(14)
C13 Ru1 C14 37.01(16)
C15 Ru1 C14 37.50(15)
C16 Ru1 C14 67.18(16)
C12 Ru1 C14 66.62(16)
N2 Ru1 C11 130.89(16)
N4 Ru1 C11 152.00(17)
C13 Ru1 C11 66.75(18)
C15 Ru1 C11 66.53(16)
C16 Ru1 C11 37.17(16)
C12 Ru1 C11 36.03(17)
C14 Ru1 C11 79.46(16)
N2 Ru1 Cl1 85.90(9)
N4 Ru1 Cl1 83.60(10)
C13 Ru1 Cl1 147.71(13)
C15 Ru1 Cl1 123.32(12)
C16 Ru1 Cl1 93.95(13)
C12 Ru1 Cl1 111.19(13)
C14 Ru1 Cl1 160.48(11)
C11 Ru1 Cl1 88.37(13)
F5 P1 F1 90.8(3)
F5 P1 F2 93.5(3)
F1 P1 F2 89.9(2)
F5 P1 F4 88.1(3)
F1 P1 F4 91.7(2)
F2 P1 F4 177.7(3)
F5 P1 F6 177.9(3)
F1 P1 F6 90.8(2)
F2 P1 F6 87.8(3)
F4 P1 F6 90.6(3)
F5 P1 F3 88.8(2)
F1 P1 F3 179.0(2)
F2 P1 F3 89.17(19)
F4 P1 F3 89.3(2)
F6 P1 F3 89.6(2)
C5 N1 C1 116.4(4)
N3 N2 C5 113.4(3)
N3 N2 Ru1 120.4(2)
C5 N2 Ru1 126.1(3)
N2 N3 C6 112.9(3)
C10 N4 C6 116.9(4)
C10 N4 Ru1 128.4(3)
C6 N4 Ru1 114.4(3)
N1 C1 C2 123.4(4)
N1 C1 H1 118.3
C2 C1 H1 118.3
C3 C2 C1 118.8(4)
C3 C2 H2 120.6
C1 C2 H2 120.6
C2 C3 C4 119.2(4)
C2 C3 H3 120.4
C4 C3 H3 120.4
C5 C4 C3 117.5(4)
C5 C4 H4 121.3
C3 C4 H4 121.3
N1 C5 C4 124.8(4)
N1 C5 N2 114.9(3)
C4 C5 N2 120.3(4)
N4 C6 C7 122.8(4)
N4 C6 N3 117.0(3)
C7 C6 N3 120.2(4)
C8 C7 C6 118.9(4)
C8 C7 H7 120.6
C6 C7 H7 120.6
C9 C8 C7 119.2(4)
C9 C8 H8 120.4
C7 C8 H8 120.4
C8 C9 C10 119.4(4)
C8 C9 H9 120.3
C10 C9 H9 120.3
N4 C10 C9 122.8(4)
N4 C10 H10 118.6
C9 C10 H10 118.6
C12 C11 C16 117.4(4)
C12 C11 C17 121.9(5)
C16 C11 C17 120.7(5)
C12 C11 Ru1 70.7(2)
C16 C11 Ru1 69.8(2)
C17 C11 Ru1 129.1(4)
C11 C12 C13 122.0(4)
C11 C12 Ru1 73.3(3)
C13 C12 Ru1 69.8(2)
C11 C12 H12 119.0
C13 C12 H12 119.0
Ru1 C12 H12 130.8
C14 C13 C12 121.1(4)
C14 C13 Ru1 73.3(2)
C12 C13 Ru1 73.0(3)
C14 C13 H13 119.4
C12 C13 H13 119.4
Ru1 C13 H13 126.2
C13 C14 C15 116.8(4)
C13 C14 C18 120.5(4)
C15 C14 C18 122.6(4)
C13 C14 Ru1 69.7(2)
C15 C14 Ru1 70.1(2)
C18 C14 Ru1 133.6(3)
C16 C15 C14 121.9(4)
C16 C15 Ru1 72.2(2)
C14 C15 Ru1 72.4(2)
C16 C15 H15 119.1
C14 C15 H15 119.1
Ru1 C15 H15 128.8
C15 C16 C11 120.7(4)
C15 C16 Ru1 71.1(2)
C11 C16 Ru1 73.1(2)
C15 C16 H16 119.6
C11 C16 H16 119.6
Ru1 C16 H16 128.4
C11 C17 H17A 109.5
C11 C17 H17B 109.5
H17A C17 H17B 109.5
C11 C17 H17C 109.5
H17A C17 H17C 109.5
H17B C17 H17C 109.5
C19 C18 C20 112.0(5)
C19 C18 C14 115.4(4)
C20 C18 C14 108.1(4)
C19 C18 H18 106.9
C20 C18 H18 106.9
C14 C18 H18 106.9
C18 C19 H19A 109.5
C18 C19 H19B 109.5
H19A C19 H19B 109.5
C18 C19 H19C 109.5
H19A C19 H19C 109.5
H19B C19 H19C 109.5
C18 C20 H20A 109.5
C18 C20 H20B 109.5
H20A C20 H20B 109.5
C18 C20 H20C 109.5
H20A C20 H20C 109.5
H20B C20 H20C 109.5

loop_
_geom_bond_atom_site_label_1
_geom_bond_atom_site_label_2
_geom_bond_distance
Ru1 N2 2.045(3)
Ru1 N4 2.050(3)
Ru1 C13 2.188(4)
Ru1 C15 2.204(4)
Ru1 C16 2.217(4)
Ru1 C12 2.229(4)
Ru1 C14 2.234(4)
Ru1 C11 2.261(4)
Ru1 Cl1 2.3716(12)
P1 F5 1.550(4)
P1 F1 1.552(3)
P1 F2 1.553(4)
P1 F4 1.556(4)
P1 F6 1.558(4)
P1 F3 1.591(3)
N1 C5 1.314(5)
N1 C1 1.336(6)
N2 N3 1.269(4)
N2 C5 1.451(5)
N3 C6 1.395(5)
N4 C10 1.341(5)
N4 C6 1.354(5)
C1 C2 1.365(7)
C1 H1 0.9300
C2 C3 1.352(7)
C2 H2 0.9300
C3 C4 1.384(6)
C3 H3 0.9300
C4 C5 1.360(6)
C4 H4 0.9300
C6 C7 1.375(6)
C7 C8 1.371(7)
C7 H7 0.9300
C8 C9 1.364(6)
C8 H8 0.9300
C9 C10 1.374(6)
C9 H9 0.9300
C10 H10 0.9300
C11 C12 1.389(7)
C11 C16 1.428(6)
C11 C17 1.498(6)
C12 C13 1.410(6)
C12 H12 0.9300
C13 C14 1.404(6)
C13 H13 0.9300
C14 C15 1.427(6)
C14 C18 1.524(6)
C15 C16 1.391(6)
C15 H15 0.9300
C16 H16 0.9300
C17 H17A 0.9600
C17 H17B 0.9600
C17 H17C 0.9600
C18 C19 1.479(7)
C18 C20 1.522(7)
C18 H18 0.9800
C19 H19A 0.9600
C19 H19B 0.9600
C19 H19C 0.9600
C20 H20A 0.9600
C20 H20B 0.9600
C20 H20C 0.9600

loop_
_geom_torsion_atom_site_label_1
_geom_torsion_atom_site_label_2
_geom_torsion_atom_site_label_3
_geom_torsion_atom_site_label_4
_geom_torsion
N4 Ru1 N2 N3 1.2(3)
C13 Ru1 N2 N3 129.2(3)
C15 Ru1 N2 N3 78.0(4)
C16 Ru1 N2 N3 -172.9(6)
C12 Ru1 N2 N3 166.0(3)
C14 Ru1 N2 N3 95.9(3)
C11 Ru1 N2 N3 -167.5(3)
Cl1 Ru1 N2 N3 -83.2(3)
N4 Ru1 N2 C5 177.5(3)
C13 Ru1 N2 C5 -54.5(3)
C15 Ru1 N2 C5 -105.7(4)
C16 Ru1 N2 C5 3.3(9)
C12 Ru1 N2 C5 -17.7(3)
C14 Ru1 N2 C5 -87.8(3)
C11 Ru1 N2 C5 8.8(4)
Cl1 Ru1 N2 C5 93.1(3)
C5 N2 N3 C6 -177.6(3)
Ru1 N2 N3 C6 -0.9(4)
N2 Ru1 N4 C10 -174.4(4)
C13 Ru1 N4 C10 100.7(4)
C15 Ru1 N4 C10 36.0(4)
C16 Ru1 N4 C10 4.2(4)
C12 Ru1 N4 C10 99.0(6)
C14 Ru1 N4 C10 73.6(4)
C11 Ru1 N4 C10 -12.8(5)
Cl1 Ru1 N4 C10 -87.0(3)
N2 Ru1 N4 C6 -1.3(3)
C13 Ru1 N4 C6 -86.1(3)
C15 Ru1 N4 C6 -150.9(3)
C16 Ru1 N4 C6 177.3(3)
C12 Ru1 N4 C6 -87.9(6)
C14 Ru1 N4 C6 -113.3(3)
C11 Ru1 N4 C6 160.4(3)
Cl1 Ru1 N4 C6 86.1(3)
C5 N1 C1 C2 0.6(7)
N1 C1 C2 C3 -1.9(8)
C1 C2 C3 C4 1.5(8)
C2 C3 C4 C5 0.2(8)
C1 N1 C5 C4 1.3(7)
C1 N1 C5 N2 -178.8(4)
C3 C4 C5 N1 -1.7(8)
C3 C4 C5 N2 178.4(4)
N3 N2 C5 N1 154.6(4)
Ru1 N2 C5 N1 -22.0(5)
N3 N2 C5 C4 -25.5(5)
Ru1 N2 C5 C4 158.0(3)
C10 N4 C6 C7 -2.3(6)
Ru1 N4 C6 C7 -176.2(4)
C10 N4 C6 N3 175.3(4)
Ru1 N4 C6 N3 1.3(5)
N2 N3 C6 N4 -0.4(5)
N2 N3 C6 C7 177.3(4)
N4 C6 C7 C8 0.8(7)
N3 C6 C7 C8 -176.7(4)
C6 C7 C8 C9 0.4(8)
C7 C8 C9 C10 0.0(8)
C6 N4 C10 C9 2.7(6)
Ru1 N4 C10 C9 175.7(3)
C8 C9 C10 N4 -1.7(7)
N2 Ru1 C11 C12 -47.7(3)
N4 Ru1 C11 C12 156.1(3)
C13 Ru1 C11 C12 28.0(3)
C15 Ru1 C11 C12 101.5(3)
C16 Ru1 C11 C12 130.5(4)
C14 Ru1 C11 C12 64.5(3)
Cl1 Ru1 C11 C12 -130.8(3)
N2 Ru1 C11 C16 -178.1(2)
N4 Ru1 C11 C16 25.6(5)
C13 Ru1 C11 C16 -102.4(3)
C15 Ru1 C11 C16 -29.0(3)
C12 Ru1 C11 C16 -130.5(4)
C14 Ru1 C11 C16 -66.0(3)
Cl1 Ru1 C11 C16 98.7(3)
N2 Ru1 C11 C17 68.2(5)
N4 Ru1 C11 C17 -88.0(5)
C13 Ru1 C11 C17 143.9(5)
C15 Ru1 C11 C17 -142.6(5)
C16 Ru1 C11 C17 -113.6(6)
C12 Ru1 C11 C17 115.9(6)
C14 Ru1 C11 C17 -179.6(5)
Cl1 Ru1 C11 C17 -14.9(5)
C16 C11 C12 C13 1.3(6)
C17 C11 C12 C13 -176.9(4)
Ru1 C11 C12 C13 -52.2(4)
C16 C11 C12 Ru1 53.5(4)
C17 C11 C12 Ru1 -124.7(5)
N2 Ru1 C12 C11 145.0(3)
N4 Ru1 C12 C11 -132.2(5)
C13 Ru1 C12 C11 -134.5(4)
C15 Ru1 C12 C11 -67.0(3)
C16 Ru1 C12 C11 -30.3(3)
C14 Ru1 C12 C11 -104.8(3)
Cl1 Ru1 C12 C11 54.2(3)
N2 Ru1 C12 C13 -80.6(3)
N4 Ru1 C12 C13 2.3(7)
C15 Ru1 C12 C13 67.5(3)
C16 Ru1 C12 C13 104.1(3)
C14 Ru1 C12 C13 29.6(2)
C11 Ru1 C12 C13 134.5(4)
Cl1 Ru1 C12 C13 -171.3(2)
C11 C12 C13 C14 -3.8(6)
Ru1 C12 C13 C14 -57.5(4)
C11 C12 C13 Ru1 53.7(4)
N2 Ru1 C13 C14 -123.5(2)
N4 Ru1 C13 C14 -48.2(3)
C15 Ru1 C13 C14 30.5(2)
C16 Ru1 C13 C14 66.9(3)
C12 Ru1 C13 C14 131.0(4)
C11 Ru1 C13 C14 103.8(3)
Cl1 Ru1 C13 C14 146.3(2)
N2 Ru1 C13 C12 105.5(3)
N4 Ru1 C13 C12 -179.3(2)
C15 Ru1 C13 C12 -100.6(3)
C16 Ru1 C13 C12 -64.2(3)
C14 Ru1 C13 C12 -131.0(4)
C11 Ru1 C13 C12 -27.2(3)
Cl1 Ru1 C13 C12 15.3(4)
C12 C13 C14 C15 3.7(6)
Ru1 C13 C14 C15 -53.7(3)
C12 C13 C14 C18 -173.2(4)
Ru1 C13 C14 C18 129.4(4)
C12 C13 C14 Ru1 57.4(4)
N2 Ru1 C14 C13 65.0(3)
N4 Ru1 C14 C13 143.3(2)
C15 Ru1 C14 C13 -130.1(4)
C16 Ru1 C14 C13 -101.9(3)
C12 Ru1 C14 C13 -29.8(2)
C11 Ru1 C14 C13 -65.1(3)
Cl1 Ru1 C14 C13 -117.5(4)
N2 Ru1 C14 C15 -164.8(2)
N4 Ru1 C14 C15 -86.6(2)
C13 Ru1 C14 C15 130.1(4)
C16 Ru1 C14 C15 28.2(2)
C12 Ru1 C14 C15 100.3(3)
C11 Ru1 C14 C15 65.0(3)
Cl1 Ru1 C14 C15 12.7(5)
N2 Ru1 C14 C18 -48.3(5)
N4 Ru1 C14 C18 30.0(5)
C13 Ru1 C14 C18 -113.3(5)
C15 Ru1 C14 C18 116.5(5)
C16 Ru1 C14 C18 144.7(5)
C12 Ru1 C14 C18 -143.2(5)
C11 Ru1 C14 C18 -178.5(5)
Cl1 Ru1 C14 C18 129.2(4)
C13 C14 C15 C16 -1.4(6)
C18 C14 C15 C16 175.4(4)
Ru1 C14 C15 C16 -54.9(4)
C13 C14 C15 Ru1 53.5(3)
C18 C14 C15 Ru1 -129.7(4)
N2 Ru1 C15 C16 160.8(3)
N4 Ru1 C15 C16 -128.0(3)
C13 Ru1 C15 C16 103.0(3)
C12 Ru1 C15 C16 65.5(3)
C14 Ru1 C15 C16 133.1(4)
C11 Ru1 C15 C16 29.4(3)
Cl1 Ru1 C15 C16 -41.8(3)
N2 Ru1 C15 C14 27.6(4)
N4 Ru1 C15 C14 98.8(3)
C13 Ru1 C15 C14 -30.1(2)
C16 Ru1 C15 C14 -133.1(4)
C12 Ru1 C15 C14 -67.6(3)
C11 Ru1 C15 C14 -103.8(3)
Cl1 Ru1 C15 C14 -175.0(2)
C14 C15 C16 C11 -0.9(6)
Ru1 C15 C16 C11 -55.9(4)
C14 C15 C16 Ru1 55.0(4)
C12 C11 C16 C15 1.0(6)
C17 C11 C16 C15 179.2(5)
Ru1 C11 C16 C15 55.0(4)
C12 C11 C16 Ru1 -54.0(4)
C17 C11 C16 Ru1 124.2(5)
N2 Ru1 C16 C15 -125.1(7)
N4 Ru1 C16 C15 61.2(3)
C13 Ru1 C16 C15 -65.7(3)
C12 Ru1 C16 C15 -102.5(3)
C14 Ru1 C16 C15 -28.8(3)
C11 Ru1 C16 C15 -131.9(4)
Cl1 Ru1 C16 C15 146.0(3)
N2 Ru1 C16 C11 6.8(9)
N4 Ru1 C16 C11 -166.9(3)
C13 Ru1 C16 C11 66.2(3)
C15 Ru1 C16 C11 131.9(4)
C12 Ru1 C16 C11 29.4(3)
C14 Ru1 C16 C11 103.1(3)
Cl1 Ru1 C16 C11 -82.1(3)
C13 C14 C18 C19 -136.0(5)
C15 C14 C18 C19 47.3(6)
Ru1 C14 C18 C19 -45.6(7)
C13 C14 C18 C20 97.7(5)
C15 C14 C18 C20 -79.0(6)
Ru1 C14 C18 C20 -171.9(4)
